data_7064170
loop_
_publ_author_name
'Awe, Babatunde'
'Swart, Glendin'
'Erasmus, Elizabeth'
'Landman, Maril\'e'
'Malan, Frederick Pieter'

_publ_section_title
;
 Unlocking reactivity: synthetic, structural and catalytic exploration of
 ruthenium(II) complexes featuring pdc and NHC ligands
;
_journal_name_full 'New Journal of Chemistry'
_journal_paper_doi 10.1039/D5NJ03988F
_journal_year 2026
_chemical_formula_moiety 'C19 H21 N5 O4 Ru, 2(H2 O)'
_chemical_formula_sum 'C19 H25 N5 O6 Ru'
_chemical_formula_weight 520.51
_space_group_crystal_system triclinic
_space_group_IT_number 2
_space_group_name_Hall '-P 1'
_space_group_name_H-M_alt 'P -1'
_atom_sites_solution_hydrogens mixed
_atom_sites_solution_primary dual
_audit_creation_date 2025-11-06
_audit_creation_method
;
Olex2 1.3-ac4
(compiled 2018.12.18 svn.r3554 for Rigaku Oxford Diffraction, GUI svn.r1)
;
_audit_update_record
;
2025-11-28 deposited with the CCDC.	2025-12-08 downloaded from the CCDC.
;
_cell_angle_alpha 109.197(2)
_cell_angle_beta 91.635(2)
_cell_angle_gamma 112.158(2)
_cell_formula_units_Z 2
_cell_length_a 8.2408(2)
_cell_length_b 10.3384(3)
_cell_length_c 14.7449(4)
_cell_measurement_reflns_used 16955
_cell_measurement_temperature 149.99(10)
_cell_measurement_theta_max 31.0850
_cell_measurement_theta_min 2.1970
_cell_volume 1081.91(6)
_computing_cell_refinement 'CrysAlisPro 1.171.41.123a (Rigaku OD, 2022)'
_computing_data_collection 'CrysAlisPro 1.171.41.123a (Rigaku OD, 2022)'
_computing_data_reduction 'CrysAlisPro 1.171.41.123a (Rigaku OD, 2022)'
_computing_molecular_graphics 'Olex2 (Dolomanov et al., 2009)'
_computing_publication_material 'Olex2 (Dolomanov et al., 2009)'
_computing_structure_refinement 'ShelXL (Sheldrick, 2015)'
_computing_structure_solution 'ShelXT (Sheldrick, 2015)'
_diffrn_ambient_environment N~2~
_diffrn_ambient_temperature 149.99(10)
_diffrn_detector 'Hybrid Pixel Array Detector'
_diffrn_detector_area_resol_mean 10.0000
_diffrn_detector_type HyPix
_diffrn_measured_fraction_theta_full 0.999
_diffrn_measured_fraction_theta_max 0.827
_diffrn_measurement_details
;
List of Runs (angles in degrees, time in seconds):

  # Type    Start    End  Width  t~exp~   \w     \q     \k     \f   Frames
#--------------------------------------------------------------------------
  1  \w     -6.00  69.00   0.50    1.00    --   -6.10  19.00  60.00  150
  2  \w    -24.00  67.00   0.50    1.00    --   -6.10  66.00 166.00  182
  3  \w     -6.00  69.00   0.50    1.00    --   -6.10  19.00 -60.00  150
  4  \w     -6.00  69.00   0.50    1.00    --   -6.10  19.00-180.00  150
  5  \w    -18.00  38.00   0.50    1.00    --    4.46 -99.00 -60.00  112
  6  \w    -18.00  28.00   0.50    1.00    --    4.46 -99.00  90.00   92
  7  \w    -18.00  27.00   0.50    1.00    --   -6.10 -99.00 120.00   90
  8  \w    -79.00  12.00   0.50    1.00    --   -6.10 -66.00  31.00  182
  9  \w    -18.00  27.00   0.50    1.00    --   -6.10 -99.00   0.00   90
 10  \w    -18.00  27.00   0.50    1.00    --   -6.10 -99.00-120.00   90
;
_diffrn_measurement_device 'four-circle diffractometer'
_diffrn_measurement_device_type 'XtaLAB Synergy R, DW system, HyPix'
_diffrn_measurement_method '\w scans'
_diffrn_orient_matrix_type 'CrysAlisPro convention (1999,Acta A55,543-557)'
_diffrn_orient_matrix_UB_11 0.0030856000
_diffrn_orient_matrix_UB_12 -0.0698935000
_diffrn_orient_matrix_UB_13 -0.0058731000
_diffrn_orient_matrix_UB_21 -0.0478053000
_diffrn_orient_matrix_UB_22 -0.0044154000
_diffrn_orient_matrix_UB_23 0.0389162000
_diffrn_orient_matrix_UB_31 -0.0813198000
_diffrn_orient_matrix_UB_32 -0.0378987000
_diffrn_orient_matrix_UB_33 -0.0335716000
_diffrn_radiation_monochromator mirror
_diffrn_radiation_probe x-ray
_diffrn_radiation_type MoK\a
_diffrn_radiation_wavelength 0.71073
_diffrn_reflns_av_R_equivalents 0.0381
_diffrn_reflns_av_unetI/netI 0.0311
_diffrn_reflns_Laue_measured_fraction_full 0.999
_diffrn_reflns_Laue_measured_fraction_max 0.827
_diffrn_reflns_limit_h_max 11
_diffrn_reflns_limit_h_min -11
_diffrn_reflns_limit_k_max 12
_diffrn_reflns_limit_k_min -14
_diffrn_reflns_limit_l_max 20
_diffrn_reflns_limit_l_min -19
_diffrn_reflns_number 23445
_diffrn_reflns_point_group_measured_fraction_full 0.999
_diffrn_reflns_point_group_measured_fraction_max 0.827
_diffrn_reflns_theta_full 25.242
_diffrn_reflns_theta_max 30.931
_diffrn_reflns_theta_min 2.223
_diffrn_source 'Rotating-anode X-ray tube'
_diffrn_source_type 'Rigaku (Mo) X-ray Source'
_exptl_absorpt_coefficient_mu 0.770
_exptl_absorpt_correction_T_max 1.00000
_exptl_absorpt_correction_T_min 0.66036
_exptl_absorpt_correction_type multi-scan
_exptl_absorpt_process_details
;
CrysAlisPro 1.171.41.123a (Rigaku Oxford Diffraction, 2022)
Empirical absorption correction using spherical harmonics,
implemented in SCALE3 ABSPACK scaling algorithm.
;
_exptl_crystal_colour red
_exptl_crystal_density_diffrn 1.598
_exptl_crystal_description needle
_exptl_crystal_F_000 532
_exptl_crystal_size_max 0.287
_exptl_crystal_size_mid 0.100
_exptl_crystal_size_min 0.095
_refine_diff_density_max 1.096
_refine_diff_density_min -0.962
_refine_diff_density_rms 0.088
_refine_ls_extinction_method none
_refine_ls_goodness_of_fit_ref 1.061
_refine_ls_hydrogen_treatment mixed
_refine_ls_matrix_type full
_refine_ls_number_parameters 305
_refine_ls_number_reflns 5671
_refine_ls_number_restraints 0
_refine_ls_restrained_S_all 1.061
_refine_ls_R_factor_all 0.0379
_refine_ls_R_factor_gt 0.0322
_refine_ls_shift/su_max 0.001
_refine_ls_shift/su_mean 0.000
_refine_ls_structure_factor_coef Fsqd
_refine_ls_weighting_details 'w=1/[\s^2^(Fo^2^)+(0.0409P)^2^+0.9049P] where P=(Fo^2^+2Fc^2^)/3'
_refine_ls_weighting_scheme calc
_refine_ls_wR_factor_gt 0.0778
_refine_ls_wR_factor_ref 0.0804
_reflns_Friedel_coverage 0.000
_reflns_number_gt 5057
_reflns_number_total 5671
_reflns_threshold_expression 'I > 2\s(I)'
_cod_data_source_file d5nj03988f2.cif
_cod_data_source_block ba43_lt2_auto
_cod_original_cell_volume 1081.90(5)
_cod_database_code 7064170
_shelxl_version_number 2013-3
_shelx_space_group_comment
;
The symmetry employed for this shelxl refinement is uniquely defined
by the following loop, which should always be used as a source of
symmetry information in preference to the above space-group names.
They are only intended as comments.
;
_diffrn_oxdiff_digest_frames
;
01dd2e82534bcdbdc0d2880030fd34bd9f00028ad3a
;
_reflns_odcompleteness_completeness 99.91
_reflns_odcompleteness_iscentric 1
_reflns_odcompleteness_theta 26.32
_olex2_refinement_description
;
1. Fixed Uiso
 At 1.2 times of:
  All C(H) groups, All C(H,H) groups
 At 1.5 times of:
  All C(H,H,H) groups
2.a Secondary CH2 refined with riding coordinates:
 C12(H12A,H12B)
2.b Aromatic/amide H refined with riding coordinates:
 C16(H16), C3(H3), C17(H17), C9(H9), C10(H10), C18(H18), C4(H4), C5(H5)
2.c Idealised Me refined as rotating group:
 C11(H11A,H11B,H11C), C15(H15A,H15B,H15C), C19(H19A,H19B,H19C)
;
_olex2_submission_special_instructions 'No special instructions were received'
_oxdiff_exptl_absorpt_empirical_details
;
Empirical correction (ABSPACK) includes:
- Absorption correction using spherical harmonics
- Frame scaling
;
_oxdiff_exptl_absorpt_empirical_full_max 1.631
_oxdiff_exptl_absorpt_empirical_full_min 0.584

loop_
_space_group_symop_operation_xyz
'x, y, z'
'-x, -y, -z'

loop_
_atom_site_label
_atom_site_type_symbol
_atom_site_fract_x
_atom_site_fract_y
_atom_site_fract_z
_atom_site_U_iso_or_equiv
_atom_site_adp_type
_atom_site_occupancy
_atom_site_site_symmetry_order
_atom_site_calc_flag
_atom_site_refinement_flags_posn
_atom_site_refinement_flags_adp
_atom_site_refinement_flags_occupancy
_atom_site_disorder_assembly
_atom_site_disorder_group
Ru1 Ru 0.23618(2) 0.37881(2) 0.70055(2) 0.01695(6) Uani 1 1 d . . . . .
H5A H 0.366(6) -0.088(5) 0.776(3) 0.073(13) Uiso 1 1 d . . . . .
O1 O 0.2759(2) 0.17887(17) 0.65507(11) 0.0203(3) Uani 1 1 d . . . . .
O3 O 0.2160(2) 0.56892(18) 0.80550(11) 0.0230(3) Uani 1 1 d . . . . .
H6A H 0.717(4) 0.094(4) 1.004(3) 0.041(9) Uiso 1 1 d . . . . .
O2 O 0.3022(2) 0.00641(18) 0.70605(12) 0.0262(3) Uani 1 1 d . . . . .
N1 N 0.2624(2) 0.3460(2) 0.82535(13) 0.0184(3) Uani 1 1 d . . . . .
N4 N 0.5212(2) 0.5058(2) 0.72650(13) 0.0191(3) Uani 1 1 d . . . . .
H6B H 0.604(5) -0.028(4) 0.918(3) 0.047(10) Uiso 1 1 d . . . . .
O4 O 0.2191(3) 0.6747(2) 0.96520(14) 0.0402(5) Uani 1 1 d . . . . .
N2 N -0.1661(2) 0.1917(2) 0.70459(14) 0.0226(4) Uani 1 1 d . . . . .
O5 O 0.4062(3) -0.1338(3) 0.81099(18) 0.0453(5) Uani 1 1 d . . . . .
H5B H 0.313(7) -0.226(6) 0.811(4) 0.112(19) Uiso 1 1 d . . . . .
N5 N 0.7892(2) 0.6888(2) 0.76952(14) 0.0266(4) Uani 1 1 d . . . . .
N3 N -0.0910(2) 0.1820(2) 0.56588(14) 0.0266(4) Uani 1 1 d . . . . .
O6 O 0.7117(4) 0.0093(3) 0.95794(19) 0.0493(5) Uani 1 1 d . . . . .
C8 C -0.0264(3) 0.2485(2) 0.66283(15) 0.0184(4) Uani 1 1 d . . . . .
C1 C 0.2879(3) 0.1267(2) 0.72163(15) 0.0194(4) Uani 1 1 d . . . . .
C2 C 0.2852(3) 0.2228(2) 0.82302(15) 0.0197(4) Uani 1 1 d . . . . .
C13 C 0.2028(3) 0.3361(3) 0.54462(16) 0.0248(5) Uani 1 1 d . . . . .
C6 C 0.2569(3) 0.4467(3) 0.90899(15) 0.0229(4) Uani 1 1 d . . . . .
C16 C 0.6130(3) 0.6528(3) 0.75794(16) 0.0233(4) Uani 1 1 d . . . . .
H16 H 0.5615 0.7238 0.7707 0.028 Uiso 1 1 calc R . . . .
C3 C 0.3009(3) 0.1944(3) 0.90772(17) 0.0271(5) Uani 1 1 d . . . . .
H3 H 0.3174 0.1077 0.9064 0.033 Uiso 1 1 calc R . . . .
C7 C 0.2292(3) 0.5750(3) 0.89470(17) 0.0252(5) Uani 1 1 d . . . . .
C17 C 0.6466(3) 0.4464(3) 0.71781(19) 0.0283(5) Uani 1 1 d . . . . .
H17 H 0.6207 0.3423 0.6965 0.034 Uiso 1 1 calc R . . . .
C11 C -0.1669(3) 0.2318(3) 0.80988(17) 0.0289(5) Uani 1 1 d . . . . .
H11A H -0.1004 0.1872 0.8363 0.043 Uiso 1 1 calc GR . . . .
H11B H -0.2899 0.1937 0.8210 0.043 Uiso 1 1 calc GR . . . .
H11C H -0.1110 0.3413 0.8425 0.043 Uiso 1 1 calc GR . . . .
C9 C -0.3159(3) 0.0903(3) 0.63406(18) 0.0265(5) Uani 1 1 d . . . . .
H9 H -0.4301 0.0356 0.6454 0.032 Uiso 1 1 calc R . . . .
C10 C -0.2683(3) 0.0846(3) 0.54733(18) 0.0315(5) Uani 1 1 d . . . . .
H10 H -0.3420 0.0252 0.4852 0.038 Uiso 1 1 calc R . . . .
C18 C 0.8130(3) 0.5586(3) 0.74419(19) 0.0314(5) Uani 1 1 d . . . . .
H18 H 0.9229 0.5485 0.7448 0.038 Uiso 1 1 calc R . . . .
C4 C 0.2919(4) 0.2962(3) 0.99446(18) 0.0342(6) Uani 1 1 d . . . . .
H4 H 0.3006 0.2786 1.0533 0.041 Uiso 1 1 calc R . . . .
C5 C 0.2703(3) 0.4232(3) 0.99570(17) 0.0311(5) Uani 1 1 d . . . . .
H5 H 0.2648 0.4932 1.0551 0.037 Uiso 1 1 calc R . . . .
C12 C 0.0280(3) 0.2012(3) 0.49552(17) 0.0309(5) Uani 1 1 d . . . . .
H12A H -0.0288 0.2157 0.4418 0.037 Uiso 1 1 calc R . . . .
H12B H 0.0508 0.1099 0.4674 0.037 Uiso 1 1 calc R . . . .
C15 C 0.3570(3) 0.3190(3) 0.49823(17) 0.0305(5) Uani 1 1 d . . . . .
H15A H 0.4667 0.4077 0.5330 0.046 Uiso 1 1 calc GR . . . .
H15B H 0.3370 0.3085 0.4299 0.046 Uiso 1 1 calc GR . . . .
H15C H 0.3680 0.2294 0.5015 0.046 Uiso 1 1 calc GR . . . .
C14 C 0.2019(3) 0.4754(3) 0.59602(18) 0.0279(5) Uani 1 1 d . . . . .
H14A H 0.090(4) 0.484(3) 0.598(2) 0.034 Uiso 1 1 d R . . . .
H14B H 0.306(4) 0.574(3) 0.602(2) 0.034 Uiso 1 1 d R . . . .
C19 C 0.9301(4) 0.8409(3) 0.8058(2) 0.0463(7) Uani 1 1 d . . . . .
H19A H 0.9867 0.8619 0.7516 0.069 Uiso 1 1 calc GR . . . .
H19B H 1.0192 0.8494 0.8554 0.069 Uiso 1 1 calc GR . . . .
H19C H 0.8788 0.9134 0.8346 0.069 Uiso 1 1 calc GR . . . .

loop_
_atom_site_aniso_label
_atom_site_aniso_U_11
_atom_site_aniso_U_22
_atom_site_aniso_U_33
_atom_site_aniso_U_23
_atom_site_aniso_U_13
_atom_site_aniso_U_12
Ru1 0.01409(9) 0.02004(9) 0.01616(9) 0.00679(6) 0.00297(6) 0.00624(6)
O1 0.0202(7) 0.0214(7) 0.0188(7) 0.0072(6) 0.0046(6) 0.0078(6)
O3 0.0212(7) 0.0227(8) 0.0246(8) 0.0068(6) 0.0049(6) 0.0100(6)
O2 0.0276(8) 0.0240(8) 0.0317(9) 0.0129(7) 0.0097(7) 0.0129(7)
N1 0.0123(8) 0.0222(9) 0.0166(8) 0.0054(7) 0.0012(6) 0.0042(6)
N4 0.0150(8) 0.0219(9) 0.0198(8) 0.0085(7) 0.0043(6) 0.0063(7)
O4 0.0572(13) 0.0317(10) 0.0291(9) 0.0027(7) 0.0134(9) 0.0223(9)
N2 0.0162(8) 0.0259(9) 0.0229(9) 0.0074(7) 0.0046(7) 0.0071(7)
O5 0.0446(12) 0.0394(11) 0.0597(14) 0.0262(10) 0.0030(10) 0.0189(10)
N5 0.0174(9) 0.0278(10) 0.0245(9) 0.0068(8) 0.0045(7) 0.0009(7)
N3 0.0184(9) 0.0341(11) 0.0204(9) 0.0068(8) 0.0024(7) 0.0064(8)
O6 0.0616(15) 0.0422(12) 0.0504(13) 0.0180(11) 0.0059(11) 0.0275(11)
C8 0.0160(9) 0.0190(10) 0.0193(9) 0.0061(8) 0.0022(7) 0.0069(8)
C1 0.0129(9) 0.0217(10) 0.0222(10) 0.0093(8) 0.0041(7) 0.0044(7)
C2 0.0145(9) 0.0242(10) 0.0199(10) 0.0097(8) 0.0026(7) 0.0060(8)
C13 0.0245(11) 0.0323(12) 0.0164(9) 0.0128(9) 0.0032(8) 0.0071(9)
C6 0.0176(10) 0.0261(11) 0.0180(10) 0.0038(8) 0.0030(8) 0.0054(8)
C16 0.0222(10) 0.0241(11) 0.0209(10) 0.0073(8) 0.0049(8) 0.0074(8)
C3 0.0249(11) 0.0321(12) 0.0251(11) 0.0152(9) 0.0028(9) 0.0085(9)
C7 0.0230(11) 0.0237(11) 0.0243(11) 0.0038(8) 0.0055(8) 0.0088(9)
C17 0.0198(11) 0.0260(11) 0.0389(13) 0.0111(10) 0.0053(9) 0.0098(9)
C11 0.0241(11) 0.0363(13) 0.0253(11) 0.0112(10) 0.0093(9) 0.0111(10)
C9 0.0147(10) 0.0250(11) 0.0307(12) 0.0025(9) 0.0043(8) 0.0052(8)
C10 0.0188(11) 0.0347(13) 0.0287(12) 0.0022(10) -0.0023(9) 0.0067(9)
C18 0.0170(10) 0.0384(14) 0.0375(13) 0.0135(11) 0.0073(9) 0.0103(10)
C4 0.0368(14) 0.0457(15) 0.0201(11) 0.0165(10) 0.0034(10) 0.0131(12)
C5 0.0333(13) 0.0355(13) 0.0164(10) 0.0045(9) 0.0043(9) 0.0098(10)
C12 0.0258(12) 0.0393(14) 0.0186(10) 0.0072(9) 0.0039(9) 0.0067(10)
C15 0.0303(12) 0.0375(13) 0.0224(11) 0.0128(10) 0.0116(9) 0.0105(10)
C14 0.0293(12) 0.0350(13) 0.0272(11) 0.0185(10) 0.0061(9) 0.0150(10)
C19 0.0265(13) 0.0352(15) 0.0525(18) 0.0057(13) 0.0094(12) -0.0044(11)

loop_
_atom_type_symbol
_atom_type_description
_atom_type_scat_dispersion_real
_atom_type_scat_dispersion_imag
_atom_type_scat_source
C C 0.0033 0.0016 'International Tables Vol C Tables 4.2.6.8 and 6.1.1.4'
H H 0.0000 0.0000 'International Tables Vol C Tables 4.2.6.8 and 6.1.1.4'
N N 0.0061 0.0033 'International Tables Vol C Tables 4.2.6.8 and 6.1.1.4'
O O 0.0106 0.0060 'International Tables Vol C Tables 4.2.6.8 and 6.1.1.4'
Ru Ru -1.2594 0.8363 'International Tables Vol C Tables 4.2.6.8 and 6.1.1.4'

loop_
_geom_angle_atom_site_label_1
_geom_angle_atom_site_label_2
_geom_angle_atom_site_label_3
_geom_angle
_geom_angle_site_symmetry_1
_geom_angle_site_symmetry_3
_geom_angle_publ_flag
O1 Ru1 O3 154.62(6) . . ?
O1 Ru1 N4 89.27(6) . . ?
O1 Ru1 C13 83.00(8) . . ?
O1 Ru1 C14 120.17(8) . . ?
O3 Ru1 N4 88.69(6) . . ?
O3 Ru1 C13 122.37(8) . . ?
O3 Ru1 C14 85.14(8) . . ?
N1 Ru1 O1 77.50(7) . . ?
N1 Ru1 O3 77.17(7) . . ?
N1 Ru1 N4 88.90(7) . . ?
N1 Ru1 C8 94.73(8) . . ?
N1 Ru1 C13 160.16(9) . . ?
N1 Ru1 C14 162.31(9) . . ?
N4 Ru1 C13 94.53(8) . . ?
C8 Ru1 O1 87.06(7) . . ?
C8 Ru1 O3 96.57(7) . . ?
C8 Ru1 N4 174.16(7) . . ?
C8 Ru1 C13 80.52(8) . . ?
C8 Ru1 C14 87.43(9) . . ?
C14 Ru1 N4 90.50(8) . . ?
C14 Ru1 C13 37.42(10) . . ?
C1 O1 Ru1 115.71(13) . . ?
C7 O3 Ru1 115.34(14) . . ?
C2 N1 Ru1 118.79(14) . . ?
C6 N1 Ru1 119.44(16) . . ?
C6 N1 C2 121.77(19) . . ?
C16 N4 Ru1 128.99(15) . . ?
C16 N4 C17 105.34(19) . . ?
C17 N4 Ru1 125.59(15) . . ?
C8 N2 C11 126.03(18) . . ?
C8 N2 C9 110.81(19) . . ?
C9 N2 C11 123.13(19) . . ?
H5A O5 H5B 113(4) . . ?
C16 N5 C18 107.94(19) . . ?
C16 N5 C19 126.0(2) . . ?
C18 N5 C19 126.1(2) . . ?
C8 N3 C10 111.33(19) . . ?
C8 N3 C12 120.52(18) . . ?
C10 N3 C12 127.6(2) . . ?
H6A O6 H6B 104(3) . . ?
N2 C8 Ru1 139.45(16) . . ?
N2 C8 N3 104.43(17) . . ?
N3 C8 Ru1 115.80(15) . . ?
O1 C1 C2 115.42(19) . . ?
O2 C1 O1 123.8(2) . . ?
O2 C1 C2 120.79(19) . . ?
N1 C2 C1 112.43(18) . . ?
N1 C2 C3 120.7(2) . . ?
C3 C2 C1 126.9(2) . . ?
C12 C13 Ru1 108.15(14) . . ?
C15 C13 Ru1 114.13(16) . . ?
C15 C13 C12 112.5(2) . . ?
C14 C13 Ru1 70.30(13) . . ?
C14 C13 C12 119.7(2) . . ?
C14 C13 C15 122.8(2) . . ?
N1 C6 C7 112.90(19) . . ?
N1 C6 C5 120.0(2) . . ?
C5 C6 C7 127.1(2) . . ?
N4 C16 N5 111.1(2) . . ?
N4 C16 H16 124.5 . . ?
N5 C16 H16 124.5 . . ?
C2 C3 H3 120.9 . . ?
C2 C3 C4 118.1(2) . . ?
C4 C3 H3 120.9 . . ?
O3 C7 C6 115.14(19) . . ?
O4 C7 O3 125.0(2) . . ?
O4 C7 C6 119.9(2) . . ?
N4 C17 H17 125.0 . . ?
C18 C17 N4 110.0(2) . . ?
C18 C17 H17 125.0 . . ?
N2 C11 H11A 109.5 . . ?
N2 C11 H11B 109.5 . . ?
N2 C11 H11C 109.5 . . ?
H11A C11 H11B 109.5 . . ?
H11A C11 H11C 109.5 . . ?
H11B C11 H11C 109.5 . . ?
N2 C9 H9 126.6 . . ?
C10 C9 N2 106.9(2) . . ?
C10 C9 H9 126.6 . . ?
N3 C10 H10 126.7 . . ?
C9 C10 N3 106.5(2) . . ?
C9 C10 H10 126.7 . . ?
N5 C18 H18 127.2 . . ?
C17 C18 N5 105.6(2) . . ?
C17 C18 H18 127.2 . . ?
C3 C4 H4 119.8 . . ?
C5 C4 C3 120.4(2) . . ?
C5 C4 H4 119.8 . . ?
C6 C5 H5 120.5 . . ?
C4 C5 C6 119.0(2) . . ?
C4 C5 H5 120.5 . . ?
N3 C12 C13 110.25(19) . . ?
N3 C12 H12A 109.6 . . ?
N3 C12 H12B 109.6 . . ?
C13 C12 H12A 109.6 . . ?
C13 C12 H12B 109.6 . . ?
H12A C12 H12B 108.1 . . ?
C13 C15 H15A 109.5 . . ?
C13 C15 H15B 109.5 . . ?
C13 C15 H15C 109.5 . . ?
H15A C15 H15B 109.5 . . ?
H15A C15 H15C 109.5 . . ?
H15B C15 H15C 109.5 . . ?
Ru1 C14 H14A 108.5(18) . . ?
Ru1 C14 H14B 115.2(17) . . ?
C13 C14 Ru1 72.28(13) . . ?
C13 C14 H14A 118.5(18) . . ?
C13 C14 H14B 121.9(17) . . ?
H14A C14 H14B 113(2) . . ?
N5 C19 H19A 109.5 . . ?
N5 C19 H19B 109.5 . . ?
N5 C19 H19C 109.5 . . ?
H19A C19 H19B 109.5 . . ?
H19A C19 H19C 109.5 . . ?
H19B C19 H19C 109.5 . . ?

loop_
_geom_bond_atom_site_label_1
_geom_bond_atom_site_label_2
_geom_bond_distance
_geom_bond_site_symmetry_2
_geom_bond_publ_flag
Ru1 O1 2.1075(15) . ?
Ru1 O3 2.1324(16) . ?
Ru1 N1 1.9977(18) . ?
Ru1 N4 2.1630(17) . ?
Ru1 C8 2.012(2) . ?
Ru1 C13 2.182(2) . ?
Ru1 C14 2.157(2) . ?
O1 C1 1.283(3) . ?
O3 C7 1.296(3) . ?
O2 C1 1.240(3) . ?
N1 C2 1.346(3) . ?
N1 C6 1.342(3) . ?
N4 C16 1.322(3) . ?
N4 C17 1.378(3) . ?
O4 C7 1.231(3) . ?
N2 C8 1.348(3) . ?
N2 C11 1.470(3) . ?
N2 C9 1.392(3) . ?
O5 H5A 0.94(5) . ?
O5 H5B 0.97(6) . ?
N5 C16 1.346(3) . ?
N5 C18 1.365(3) . ?
N5 C19 1.463(3) . ?
N3 C8 1.354(3) . ?
N3 C10 1.382(3) . ?
N3 C12 1.457(3) . ?
O6 H6A 0.90(4) . ?
O6 H6B 0.92(4) . ?
C1 C2 1.505(3) . ?
C2 C3 1.387(3) . ?
C13 C12 1.518(3) . ?
C13 C15 1.501(3) . ?
C13 C14 1.392(4) . ?
C6 C7 1.505(3) . ?
C6 C5 1.386(3) . ?
C16 H16 0.9500 . ?
C3 H3 0.9500 . ?
C3 C4 1.389(4) . ?
C17 H17 0.9500 . ?
C17 C18 1.361(3) . ?
C11 H11A 0.9800 . ?
C11 H11B 0.9800 . ?
C11 H11C 0.9800 . ?
C9 H9 0.9500 . ?
C9 C10 1.337(4) . ?
C10 H10 0.9500 . ?
C18 H18 0.9500 . ?
C4 H4 0.9500 . ?
C4 C5 1.384(4) . ?
C5 H5 0.9500 . ?
C12 H12A 0.9900 . ?
C12 H12B 0.9900 . ?
C15 H15A 0.9800 . ?
C15 H15B 0.9800 . ?
C15 H15C 0.9800 . ?
C14 H14A 0.96(3) . ?
C14 H14B 1.03(3) . ?
C19 H19A 0.9800 . ?
C19 H19B 0.9800 . ?
C19 H19C 0.9800 . ?

loop_
_geom_torsion_atom_site_label_1
_geom_torsion_atom_site_label_2
_geom_torsion_atom_site_label_3
_geom_torsion_atom_site_label_4
_geom_torsion
_geom_torsion_site_symmetry_1
_geom_torsion_site_symmetry_2
_geom_torsion_site_symmetry_3
_geom_torsion_site_symmetry_4
_geom_torsion_publ_flag
Ru1 O1 C1 O2 176.18(16) . . . . ?
Ru1 O1 C1 C2 -4.4(2) . . . . ?
Ru1 O3 C7 O4 -179.2(2) . . . . ?
Ru1 O3 C7 C6 0.1(2) . . . . ?
Ru1 N1 C2 C1 0.3(2) . . . . ?
Ru1 N1 C2 C3 -178.88(16) . . . . ?
Ru1 N1 C6 C7 0.4(2) . . . . ?
Ru1 N1 C6 C5 178.31(17) . . . . ?
Ru1 N4 C16 N5 176.79(14) . . . . ?
Ru1 N4 C17 C18 -176.99(16) . . . . ?
Ru1 C13 C12 N3 23.0(3) . . . . ?
O1 C1 C2 N1 2.8(3) . . . . ?
O1 C1 C2 C3 -178.1(2) . . . . ?
O2 C1 C2 N1 -177.74(18) . . . . ?
O2 C1 C2 C3 1.3(3) . . . . ?
N1 C2 C3 C4 0.2(3) . . . . ?
N1 C6 C7 O3 -0.3(3) . . . . ?
N1 C6 C7 O4 179.0(2) . . . . ?
N1 C6 C5 C4 0.9(4) . . . . ?
N4 C17 C18 N5 0.1(3) . . . . ?
N2 C9 C10 N3 0.0(3) . . . . ?
C8 N2 C9 C10 -0.2(3) . . . . ?
C8 N3 C10 C9 0.2(3) . . . . ?
C8 N3 C12 C13 -18.2(3) . . . . ?
C1 C2 C3 C4 -178.8(2) . . . . ?
C2 N1 C6 C7 -179.61(18) . . . . ?
C2 N1 C6 C5 -1.7(3) . . . . ?
C2 C3 C4 C5 -0.9(4) . . . . ?
C6 N1 C2 C1 -179.75(18) . . . . ?
C6 N1 C2 C3 1.1(3) . . . . ?
C16 N4 C17 C18 0.0(3) . . . . ?
C16 N5 C18 C17 -0.1(3) . . . . ?
C3 C4 C5 C6 0.3(4) . . . . ?
C7 C6 C5 C4 178.5(2) . . . . ?
C17 N4 C16 N5 0.0(3) . . . . ?
C11 N2 C8 Ru1 9.2(4) . . . . ?
C11 N2 C8 N3 -178.0(2) . . . . ?
C11 N2 C9 C10 178.2(2) . . . . ?
C9 N2 C8 Ru1 -172.5(2) . . . . ?
C9 N2 C8 N3 0.3(3) . . . . ?
C10 N3 C8 Ru1 174.50(17) . . . . ?
C10 N3 C8 N2 -0.3(3) . . . . ?
C10 N3 C12 C13 171.3(2) . . . . ?
C18 N5 C16 N4 0.1(3) . . . . ?
C5 C6 C7 O3 -178.1(2) . . . . ?
C5 C6 C7 O4 1.3(4) . . . . ?
C12 N3 C8 Ru1 2.6(3) . . . . ?
C12 N3 C8 N2 -172.2(2) . . . . ?
C12 N3 C10 C9 171.4(2) . . . . ?
C12 C13 C14 Ru1 100.18(19) . . . . ?
C15 C13 C12 N3 150.0(2) . . . . ?
C15 C13 C14 Ru1 -106.6(2) . . . . ?
C14 C13 C12 N3 -54.2(3) . . . . ?
C19 N5 C16 N4 -178.2(2) . . . . ?
C19 N5 C18 C17 178.2(3) . . . . ?
